data_7109677
loop_
_publ_author_name
'David J. Cooke'
'Jasmine M. Cross'
'Rebecca V. Fennessy'
'Lindsay P. Harding'
'Craig R. Rice'
'Christopher Slater'

_publ_section_title
;
 Steric control of the formation of dinuclear double helicate and
 dinuclear meso-helicate assemblies
;
_journal_name_full Chem.Commun.
_journal_page_first 7785
_journal_paper_doi 10.1039/c3cc44611e
_journal_volume 49
_journal_year 2013
_chemical_formula_moiety 'C92 H64 Co2 N12 O2 S4, 4(B F4), 4(C H Cl3)'
_chemical_formula_sum 'C96 H68 B4 Cl12 Co2 F16 N12 O2 S4'
_chemical_formula_weight 2440.36
_chemical_name_common 'LOMe_CoBF4_MeNO2_CHCl3 '
_space_group_crystal_system triclinic
_space_group_IT_number 2
_space_group_name_Hall '-P 1'
_space_group_name_H-M_alt 'P -1'
_symmetry_space_group_name_Hall '-P 1'
_symmetry_space_group_name_H-M 'P -1'
_atom_sites_solution_hydrogens geom
_atom_sites_solution_primary direct
_atom_sites_solution_secondary difmap
_cell_angle_alpha 97.9160(10)
_cell_angle_beta 102.7040(10)
_cell_angle_gamma 91.6320(10)
_cell_formula_units_Z 1
_cell_length_a 11.2403(4)
_cell_length_b 14.2668(6)
_cell_length_c 15.9890(6)
_cell_measurement_reflns_used 9936
_cell_measurement_temperature 150.(2)
_cell_measurement_theta_max 29.1089
_cell_measurement_theta_min 2.5134
_cell_volume 2472.85(17)
_computing_cell_refinement 'SAINT V7.68A (Bruker AXS, 2009)'
_computing_data_collection 'Bruker Instrument Service v2011.6.0.0'
_computing_data_reduction 'SAINT V7.68A (Bruker AXS, 2009)'
_computing_structure_refinement 'SHELXL-97 (Sheldrick, 2008)'
_computing_structure_solution 'SHELXS-97 (Sheldrick, 2008)'
_diffrn_ambient_temperature 150.(2)
_diffrn_detector_area_resol_mean 8.3333
_diffrn_measured_fraction_theta_full 0.991
_diffrn_measured_fraction_theta_max 0.991
_diffrn_radiation_wavelength 0.71073
_diffrn_reflns_av_R_equivalents 0.0518
_diffrn_reflns_av_sigmaI/netI 0.0602
_diffrn_reflns_limit_h_max 16
_diffrn_reflns_limit_h_min -16
_diffrn_reflns_limit_k_max 20
_diffrn_reflns_limit_k_min -20
_diffrn_reflns_limit_l_max 22
_diffrn_reflns_limit_l_min -22
_diffrn_reflns_number 56159
_diffrn_reflns_theta_full 30.51
_diffrn_reflns_theta_max 30.51
_diffrn_reflns_theta_min 1.32
_exptl_absorpt_coefficient_mu 0.832
_exptl_absorpt_correction_T_max 0.89
_exptl_absorpt_correction_T_min 0.79
_exptl_absorpt_correction_type multi-scan
_exptl_absorpt_process_details 'SADABS V2008/1 (Bruker AXS)'
_exptl_crystal_colour 'clear orange'
_exptl_crystal_density_diffrn 1.639
_exptl_crystal_density_method 'not measured'
_exptl_crystal_description plate
_exptl_crystal_F_000 1230
_exptl_crystal_size_max 0.300
_exptl_crystal_size_mid 0.300
_exptl_crystal_size_min 0.150
_refine_diff_density_max 1.469
_refine_diff_density_min -1.185
_refine_ls_extinction_method none
_refine_ls_goodness_of_fit_ref 1.041
_refine_ls_hydrogen_treatment constr
_refine_ls_matrix_type full
_refine_ls_number_parameters 669
_refine_ls_number_reflns 14975
_refine_ls_number_restraints 0
_refine_ls_restrained_S_all 1.041
_refine_ls_R_factor_all 0.1036
_refine_ls_R_factor_gt 0.0611
_refine_ls_shift/su_max 0.000
_refine_ls_shift/su_mean 0.000
_refine_ls_structure_factor_coef Fsqd
_refine_ls_weighting_details 'calc w=1/[\s^2^(Fo^2^)+(0.0947P)^2^+3.7684P] where P=(Fo^2^+2Fc^2^)/3'
_refine_ls_weighting_scheme calc
_refine_ls_wR_factor_gt 0.1684
_refine_ls_wR_factor_ref 0.1935
_reflns_number_gt 9866
_reflns_number_total 14975
_reflns_threshold_expression >2sigma(I)
_cod_data_source_file c3cc44611e.txt
_cod_data_source_block I
_cod_original_cell_volume 2472.85(16)
_cod_database_code 7109677

loop_
_space_group_symop_operation_xyz
'x, y, z'
'-x, -y, -z'

loop_
_atom_site_type_symbol
_atom_site_label
_atom_site_fract_x
_atom_site_fract_y
_atom_site_fract_z
_atom_site_U_iso_or_equiv
_atom_site_adp_type
_atom_site_calc_flag
_atom_site_refinement_flags
_atom_site_occupancy
Co Co1 0.30545(4) 0.22623(3) 0.22063(3) 0.01579(10) Uani d . 1
B B1 0.1072(4) 0.6881(3) 0.0223(3) 0.0320(9) Uani d . 1
B B2 0.6800(4) 0.9579(3) 0.3626(3) 0.0324(9) Uani d . 1
S S1 0.02264(8) 0.45129(6) 0.18460(6) 0.02546(18) Uani d . 1
S S2 0.40406(11) 0.23768(7) 0.51300(6) 0.0347(2) Uani d . 1
Cl Cl1 0.71705(10) 0.70495(7) 0.31680(8) 0.0423(2) Uani d . 1
Cl Cl2 0.74121(13) 0.53849(10) 0.19881(8) 0.0595(4) Uani d . 1
Cl Cl3 0.80444(13) 0.53372(10) 0.38252(9) 0.0565(3) Uani d . 1
Cl Cl4 0.52919(19) 0.92424(13) 0.07237(15) 0.0927(6) Uani d . 1
Cl Cl5 0.42673(13) 0.76007(12) 0.12267(10) 0.0651(4) Uani d . 1
Cl Cl6 0.67086(13) 0.76233(12) 0.09678(10) 0.0644(4) Uani d . 1
F F1 0.1623(3) 0.73441(19) 0.10461(16) 0.0460(6) Uani d . 1
F F2 0.0615(3) 0.75290(18) -0.03140(18) 0.0494(7) Uani d . 1
F F3 0.0165(3) 0.6240(2) 0.0294(2) 0.0583(8) Uani d . 1
F F4 0.1943(2) 0.63870(18) -0.01267(17) 0.0425(6) Uani d . 1
F F5 0.5824(2) 0.8896(2) 0.33666(19) 0.0492(7) Uani d . 1
F F6 0.7303(3) 0.9644(2) 0.29190(18) 0.0505(7) Uani d . 1
F F7 0.6377(3) 1.0443(2) 0.3917(2) 0.0552(7) Uani d . 1
F F8 0.7665(2) 0.93010(19) 0.42903(18) 0.0463(6) Uani d . 1
N N1 0.4888(2) 0.2147(2) 0.19564(18) 0.0215(5) Uani d . 1
N N2 0.3235(2) 0.33336(19) 0.14935(18) 0.0197(5) Uani d . 1
N N3 0.1395(2) 0.30554(18) 0.22301(17) 0.0167(5) Uani d . 1
N N4 0.2194(2) 0.1192(2) 0.11391(18) 0.0212(5) Uani d . 1
N N5 0.3077(2) 0.10213(18) 0.27420(17) 0.0175(5) Uani d . 1
N N6 0.3602(2) 0.27445(18) 0.35792(17) 0.0174(5) Uani d . 1
O O1 -0.2043(2) 0.34885(16) 0.47900(15) 0.0223(5) Uani d . 1
C C1 0.5715(3) 0.1540(3) 0.2241(2) 0.0268(7) Uani d . 1
H H1 0.5509 0.11 0.2589 0.032 Uiso calc R 1
C C2 0.6868(3) 0.1527(3) 0.2049(3) 0.0313(8) Uani d . 1
H H2 0.7437 0.109 0.2265 0.038 Uiso calc R 1
C C3 0.7162(3) 0.2157(3) 0.1541(3) 0.0322(8) Uani d . 1
H H3 0.7939 0.2162 0.1399 0.039 Uiso calc R 1
C C4 0.6317(3) 0.2784(3) 0.1240(3) 0.0304(8) Uani d . 1
H H4 0.6506 0.3224 0.0886 0.037 Uiso calc R 1
C C5 0.5188(3) 0.2768(2) 0.1456(2) 0.0226(6) Uani d . 1
C C6 0.4245(3) 0.3434(3) 0.1186(2) 0.0248(7) Uani d . 1
C C7 0.4345(4) 0.4134(3) 0.0675(3) 0.0393(10) Uani d . 1
H H7 0.5062 0.4212 0.0463 0.047 Uiso calc R 1
C C8 0.3391(4) 0.4715(3) 0.0481(3) 0.0412(10) Uani d . 1
H H8 0.3446 0.5186 0.0122 0.049 Uiso calc R 1
C C9 0.2361(3) 0.4616(3) 0.0801(3) 0.0323(8) Uani d . 1
H H9 0.1699 0.5011 0.0671 0.039 Uiso calc R 1
C C10 0.2328(3) 0.3918(2) 0.1322(2) 0.0206(6) Uani d . 1
C C11 0.1366(3) 0.3764(2) 0.1775(2) 0.0193(6) Uani d . 1
C C12 -0.0249(3) 0.3849(2) 0.2533(2) 0.0243(7) Uani d . 1
H H12 -0.0931 0.3978 0.2783 0.029 Uiso calc R 1
C C13 0.0477(3) 0.3105(2) 0.2678(2) 0.0195(6) Uani d . 1
C C14 0.0278(3) 0.2407(2) 0.3235(2) 0.0191(6) Uani d . 1
C C15 0.0336(3) 0.1440(2) 0.2970(2) 0.0223(6) Uani d . 1
H H15 0.0558 0.1225 0.2439 0.027 Uiso calc R 1
C C16 0.0069(3) 0.0794(2) 0.3487(2) 0.0253(7) Uani d . 1
H H16 0.0112 0.0135 0.331 0.03 Uiso calc R 1
C C17 -0.0260(3) 0.1102(2) 0.4259(2) 0.0237(7) Uani d . 1
H H17 -0.0448 0.0652 0.4604 0.028 Uiso calc R 1
C C18 -0.0318(3) 0.2066(2) 0.4536(2) 0.0189(6) Uani d . 1
C C19 -0.0043(3) 0.2715(2) 0.4019(2) 0.0194(6) Uani d . 1
H H19 -0.0074 0.3374 0.4203 0.023 Uiso calc R 1
C C20 -0.0633(3) 0.2378(2) 0.5388(2) 0.0191(6) Uani d . 1
C C21 -0.0077(3) 0.1966(2) 0.6106(2) 0.0210(6) Uani d . 1
H H21 0.0487 0.1493 0.6039 0.025 Uiso calc R 1
C C22 -0.0326(3) 0.2231(2) 0.6918(2) 0.0227(6) Uani d . 1
C C23 -0.1169(3) 0.2911(2) 0.7003(2) 0.0213(6) Uani d . 1
H H23 -0.134 0.3098 0.7556 0.026 Uiso calc R 1
C C24 -0.1774(3) 0.3329(2) 0.6296(2) 0.0184(6) Uani d . 1
C C25 -0.1483(3) 0.3065(2) 0.5491(2) 0.0178(6) Uani d . 1
C C26 0.0310(3) 0.1799(3) 0.7694(2) 0.0308(8) Uani d . 1
H H26A 0.0521 0.2291 0.8203 0.046 Uiso calc R 1
H H26B 0.1056 0.1521 0.758 0.046 Uiso calc R 1
H H26C -0.0235 0.1303 0.7802 0.046 Uiso calc R 1
C C27 -0.3016(4) 0.2916(3) 0.4214(3) 0.0382(9) Uani d . 1
H H27A -0.2731 0.229 0.4044 0.057 Uiso calc R 1
H H27B -0.33 0.3217 0.3697 0.057 Uiso calc R 1
H H27C -0.3691 0.2844 0.4503 0.057 Uiso calc R 1
C C28 -0.2717(3) 0.4008(2) 0.6434(2) 0.0179(6) Uani d . 1
C C29 -0.3496(3) 0.3822(2) 0.6972(2) 0.0221(6) Uani d . 1
H H29 -0.3444 0.3249 0.7214 0.027 Uiso calc R 1
C C30 0.1735(3) 0.1340(3) 0.0324(2) 0.0284(7) Uani d . 1
H H30 0.1656 0.1974 0.0211 0.034 Uiso calc R 1
C C31 0.1372(4) 0.0610(3) -0.0358(3) 0.0355(9) Uani d . 1
H H31 0.1076 0.074 -0.0932 0.043 Uiso calc R 1
C C32 0.1449(4) -0.0306(3) -0.0189(3) 0.0375(9) Uani d . 1
H H32 0.1192 -0.0821 -0.0645 0.045 Uiso calc R 1
C C33 0.1905(4) -0.0478(3) 0.0654(2) 0.0313(8) Uani d . 1
H H33 0.1968 -0.1107 0.0783 0.038 Uiso calc R 1
C C34 0.2265(3) 0.0293(2) 0.1301(2) 0.0209(6) Uani d . 1
C C35 0.2728(3) 0.0191(2) 0.2226(2) 0.0193(6) Uani d . 1
C C36 0.2758(3) -0.0649(2) 0.2572(2) 0.0257(7) Uani d . 1
H H36 0.2525 -0.1239 0.2206 0.031 Uiso calc R 1
C C37 0.3136(3) -0.0612(2) 0.3467(2) 0.0276(7) Uani d . 1
H H37 0.316 -0.1181 0.3715 0.033 Uiso calc R 1
C C38 0.3474(3) 0.0243(2) 0.3995(2) 0.0242(7) Uani d . 1
H H38 0.3724 0.0276 0.4606 0.029 Uiso calc R 1
C C39 0.3436(3) 0.1059(2) 0.3602(2) 0.0188(6) Uani d . 1
C C40 0.3701(3) 0.2035(2) 0.4042(2) 0.0200(6) Uani d . 1
C C41 0.4025(4) 0.3538(3) 0.4962(2) 0.0309(8) Uani d . 1
H H41 0.4175 0.4066 0.5412 0.037 Uiso calc R 1
C C42 0.3773(3) 0.3607(2) 0.4105(2) 0.0203(6) Uani d . 1
C C43 0.3678(3) 0.4500(2) 0.3732(2) 0.0197(6) Uani d . 1
C C44 0.4434(3) 0.4702(2) 0.3186(2) 0.0218(6) Uani d . 1
H H44 0.5009 0.4263 0.3052 0.026 Uiso calc R 1
C C45 0.4346(3) 0.5540(2) 0.2842(2) 0.0231(6) Uani d . 1
H H45 0.4868 0.5681 0.2477 0.028 Uiso calc R 1
C C46 0.2823(3) 0.5143(2) 0.3924(2) 0.0190(6) Uani d . 1
H H46 0.2313 0.5004 0.4297 0.023 Uiso calc R 1
C C47 0.8009(4) 0.6058(3) 0.3009(3) 0.0380(9) Uani d . 1
H H47 0.8867 0.6282 0.303 0.046 Uiso calc R 1
C C48 0.5609(4) 0.8309(4) 0.1327(3) 0.0496(11) Uani d . 1
H H48 0.5929 0.8576 0.1951 0.06 Uiso calc R 1

loop_
_atom_site_aniso_label
_atom_site_aniso_U_11
_atom_site_aniso_U_22
_atom_site_aniso_U_33
_atom_site_aniso_U_12
_atom_site_aniso_U_13
_atom_site_aniso_U_23
Co1 0.01948(19) 0.01326(19) 0.0182(2) 0.00441(14) 0.00930(15) 0.00588(15)
B1 0.040(2) 0.025(2) 0.034(2) 0.0022(17) 0.0125(18) 0.0049(17)
B2 0.035(2) 0.031(2) 0.037(2) 0.0081(17) 0.0139(18) 0.0154(19)
S1 0.0298(4) 0.0215(4) 0.0297(4) 0.0123(3) 0.0105(3) 0.0117(3)
S2 0.0651(7) 0.0216(4) 0.0181(4) 0.0055(4) 0.0085(4) 0.0065(3)
Cl1 0.0477(6) 0.0310(5) 0.0556(7) 0.0076(4) 0.0269(5) 0.0071(5)
Cl2 0.0655(8) 0.0570(8) 0.0488(7) 0.0303(6) 0.0038(6) -0.0071(6)
Cl3 0.0744(8) 0.0545(7) 0.0553(7) 0.0289(6) 0.0343(6) 0.0217(6)
Cl4 0.0938(13) 0.0639(10) 0.1139(15) -0.0037(9) -0.0017(11) 0.0331(10)
Cl5 0.0501(7) 0.0780(10) 0.0679(9) -0.0124(6) 0.0221(6) 0.0027(7)
Cl6 0.0526(7) 0.0850(10) 0.0584(8) 0.0037(7) 0.0184(6) 0.0113(7)
F1 0.0601(16) 0.0476(15) 0.0302(13) -0.0050(12) 0.0127(11) 0.0034(11)
F2 0.0642(17) 0.0320(13) 0.0470(15) 0.0113(12) -0.0010(13) 0.0086(11)
F3 0.0595(18) 0.0582(18) 0.0617(19) -0.0204(14) 0.0295(15) 0.0039(15)
F4 0.0508(14) 0.0369(13) 0.0473(15) 0.0104(11) 0.0223(12) 0.0120(11)
F5 0.0395(14) 0.0495(16) 0.0619(18) 0.0012(11) 0.0115(12) 0.0196(14)
F6 0.0584(17) 0.0550(17) 0.0442(15) -0.0058(13) 0.0227(13) 0.0118(13)
F7 0.0721(19) 0.0416(15) 0.0574(18) 0.0233(14) 0.0201(15) 0.0133(13)
F8 0.0431(14) 0.0499(16) 0.0482(15) 0.0158(12) 0.0076(11) 0.0171(12)
N1 0.0215(12) 0.0215(14) 0.0251(14) 0.0046(10) 0.0104(11) 0.0068(11)
N2 0.0230(12) 0.0198(13) 0.0212(13) 0.0050(10) 0.0113(10) 0.0087(11)
N3 0.0183(11) 0.0156(12) 0.0188(12) 0.0040(9) 0.0075(9) 0.0054(10)
N4 0.0244(13) 0.0192(13) 0.0227(13) 0.0053(10) 0.0080(10) 0.0068(11)
N5 0.0197(12) 0.0147(12) 0.0211(13) 0.0049(9) 0.0087(10) 0.0052(10)
N6 0.0211(12) 0.0135(12) 0.0198(13) 0.0041(9) 0.0072(10) 0.0052(10)
O1 0.0309(12) 0.0211(11) 0.0186(11) 0.0107(9) 0.0088(9) 0.0092(9)
C1 0.0251(16) 0.0251(17) 0.0334(19) 0.0068(13) 0.0109(14) 0.0078(14)
C2 0.0245(16) 0.0299(19) 0.042(2) 0.0100(14) 0.0117(15) 0.0045(16)
C3 0.0228(16) 0.032(2) 0.046(2) 0.0038(14) 0.0185(15) 0.0005(17)
C4 0.0305(17) 0.033(2) 0.035(2) 0.0024(14) 0.0194(15) 0.0083(16)
C5 0.0230(14) 0.0234(16) 0.0248(16) 0.0021(12) 0.0119(12) 0.0044(13)
C6 0.0239(15) 0.0286(18) 0.0266(17) 0.0019(13) 0.0120(13) 0.0100(14)
C7 0.041(2) 0.045(2) 0.046(2) 0.0068(18) 0.0256(19) 0.029(2)
C8 0.043(2) 0.044(2) 0.050(3) 0.0065(18) 0.0214(19) 0.033(2)
C9 0.0323(18) 0.033(2) 0.038(2) 0.0041(15) 0.0106(15) 0.0222(17)
C10 0.0223(14) 0.0196(15) 0.0231(15) 0.0039(11) 0.0070(12) 0.0104(12)
C11 0.0214(14) 0.0192(15) 0.0192(14) 0.0061(11) 0.0055(11) 0.0070(12)
C12 0.0272(16) 0.0238(16) 0.0268(17) 0.0100(13) 0.0133(13) 0.0078(13)
C13 0.0215(14) 0.0199(15) 0.0197(15) 0.0058(11) 0.0088(11) 0.0041(12)
C14 0.0179(13) 0.0192(15) 0.0230(15) 0.0053(11) 0.0087(11) 0.0057(12)
C15 0.0220(14) 0.0214(16) 0.0266(16) 0.0058(12) 0.0127(12) 0.0010(13)
C16 0.0305(16) 0.0174(15) 0.0316(18) 0.0061(13) 0.0146(14) 0.0034(13)
C17 0.0299(16) 0.0177(15) 0.0297(17) 0.0054(12) 0.0158(14) 0.0089(13)
C18 0.0183(13) 0.0182(15) 0.0239(15) 0.0066(11) 0.0104(11) 0.0055(12)
C19 0.0225(14) 0.0160(14) 0.0236(15) 0.0069(11) 0.0115(12) 0.0056(12)
C20 0.0213(14) 0.0193(15) 0.0202(15) 0.0028(11) 0.0097(11) 0.0069(12)
C21 0.0232(14) 0.0201(15) 0.0241(16) 0.0076(12) 0.0104(12) 0.0082(13)
C22 0.0248(15) 0.0235(16) 0.0225(16) 0.0061(12) 0.0069(12) 0.0096(13)
C23 0.0254(15) 0.0212(15) 0.0202(15) 0.0039(12) 0.0081(12) 0.0074(12)
C24 0.0221(14) 0.0167(14) 0.0202(14) 0.0045(11) 0.0100(11) 0.0066(12)
C25 0.0225(14) 0.0153(14) 0.0182(14) 0.0048(11) 0.0070(11) 0.0072(11)
C26 0.0352(18) 0.035(2) 0.0247(17) 0.0125(15) 0.0064(14) 0.0118(15)
C27 0.0333(19) 0.042(2) 0.035(2) 0.0079(17) -0.0038(16) 0.0084(18)
C28 0.0230(14) 0.0149(14) 0.0171(14) 0.0033(11) 0.0066(11) 0.0032(11)
C29 0.0268(15) 0.0203(16) 0.0223(16) 0.0017(12) 0.0103(12) 0.0056(13)
C30 0.0355(18) 0.0244(17) 0.0269(18) 0.0045(14) 0.0062(14) 0.0096(14)
C31 0.045(2) 0.038(2) 0.0229(18) 0.0034(17) 0.0035(15) 0.0063(16)
C32 0.048(2) 0.032(2) 0.028(2) 0.0048(17) 0.0045(17) -0.0036(16)
C33 0.043(2) 0.0213(17) 0.0280(18) 0.0073(15) 0.0055(15) 0.0005(14)
C34 0.0222(14) 0.0177(15) 0.0245(16) 0.0046(11) 0.0081(12) 0.0044(12)
C35 0.0205(14) 0.0166(14) 0.0233(15) 0.0044(11) 0.0090(12) 0.0041(12)
C36 0.0312(17) 0.0154(15) 0.0308(18) 0.0042(12) 0.0073(14) 0.0035(13)
C37 0.0367(18) 0.0171(16) 0.0323(19) 0.0052(13) 0.0091(15) 0.0120(14)
C38 0.0293(16) 0.0201(16) 0.0266(17) 0.0052(13) 0.0082(13) 0.0119(13)
C39 0.0222(14) 0.0162(14) 0.0202(15) 0.0038(11) 0.0074(11) 0.0053(12)
C40 0.0232(14) 0.0198(15) 0.0187(15) 0.0037(11) 0.0060(11) 0.0069(12)
C41 0.052(2) 0.0187(16) 0.0215(17) 0.0028(15) 0.0077(15) 0.0025(13)
C42 0.0253(15) 0.0170(15) 0.0203(15) 0.0047(11) 0.0072(12) 0.0051(12)
C43 0.0254(15) 0.0144(14) 0.0195(15) 0.0026(11) 0.0051(12) 0.0027(12)
C44 0.0215(14) 0.0213(16) 0.0237(16) 0.0046(12) 0.0084(12) 0.0014(13)
C45 0.0269(15) 0.0222(16) 0.0247(16) 0.0021(12) 0.0145(13) 0.0047(13)
C46 0.0256(14) 0.0158(14) 0.0183(14) 0.0021(11) 0.0097(11) 0.0041(11)
C47 0.040(2) 0.035(2) 0.045(2) 0.0071(17) 0.0207(18) 0.0081(18)
C48 0.045(2) 0.055(3) 0.045(3) -0.004(2) 0.006(2) -0.001(2)

loop_
_atom_type_symbol
_atom_type_description
_atom_type_scat_dispersion_real
_atom_type_scat_dispersion_imag
_atom_type_scat_source
C C 0.0033 0.0016 'International Tables Vol C Tables 4.2.6.8 and 6.1.1.4'
H H 0.0000 0.0000 'International Tables Vol C Tables 4.2.6.8 and 6.1.1.4'
B B 0.0013 0.0007 'International Tables Vol C Tables 4.2.6.8 and 6.1.1.4'
N N 0.0061 0.0033 'International Tables Vol C Tables 4.2.6.8 and 6.1.1.4'
O O 0.0106 0.0060 'International Tables Vol C Tables 4.2.6.8 and 6.1.1.4'
F F 0.0171 0.0103 'International Tables Vol C Tables 4.2.6.8 and 6.1.1.4'
S S 0.1246 0.1234 'International Tables Vol C Tables 4.2.6.8 and 6.1.1.4'
Cl Cl 0.1484 0.1585 'International Tables Vol C Tables 4.2.6.8 and 6.1.1.4'
Co Co 0.3494 0.9721 'International Tables Vol C Tables 4.2.6.8 and 6.1.1.4'

loop_
_geom_angle_atom_site_label_1
_geom_angle_atom_site_label_2
_geom_angle_atom_site_label_3
_geom_angle_site_symmetry_1
_geom_angle_site_symmetry_3
_geom_angle
N2 Co1 N5 . . 167.44(10)
N2 Co1 N6 . . 111.90(11)
N5 Co1 N6 . . 76.57(10)
N2 Co1 N4 . . 97.52(11)
N5 Co1 N4 . . 75.39(10)
N6 Co1 N4 . . 150.07(10)
N2 Co1 N1 . . 75.53(10)
N5 Co1 N1 . . 94.54(10)
N6 Co1 N1 . . 97.47(10)
N4 Co1 N1 . . 94.98(10)
N2 Co1 N3 . . 76.26(10)
N5 Co1 N3 . . 114.33(10)
N6 Co1 N3 . . 86.62(9)
N4 Co1 N3 . . 95.49(10)
N1 Co1 N3 . . 150.94(10)
F2 B1 F3 . . 111.8(4)
F2 B1 F1 . . 110.4(3)
F3 B1 F1 . . 108.7(4)
F2 B1 F4 . . 108.2(3)
F3 B1 F4 . . 108.8(3)
F1 B1 F4 . . 109.0(4)
F8 B2 F6 . . 109.9(3)
F8 B2 F7 . . 109.4(4)
F6 B2 F7 . . 111.0(3)
F8 B2 F5 . . 109.4(3)
F6 B2 F5 . . 107.8(4)
F7 B2 F5 . . 109.3(3)
C11 S1 C12 . . 89.11(15)
C40 S2 C41 . . 89.34(17)
C1 N1 C5 . . 118.2(3)
C1 N1 Co1 . . 127.1(2)
C5 N1 Co1 . . 114.7(2)
C10 N2 C6 . . 120.1(3)
C10 N2 Co1 . . 119.6(2)
C6 N2 Co1 . . 120.2(2)
C11 N3 C13 . . 110.5(2)
C11 N3 Co1 . . 110.88(19)
C13 N3 Co1 . . 137.8(2)
C30 N4 C34 . . 118.3(3)
C30 N4 Co1 . . 125.8(2)
C34 N4 Co1 . . 115.4(2)
C39 N5 C35 . . 120.8(3)
C39 N5 Co1 . . 119.4(2)
C35 N5 Co1 . . 119.8(2)
C40 N6 C42 . . 111.2(3)
C40 N6 Co1 . . 112.5(2)
C42 N6 Co1 . . 135.9(2)
C25 O1 C27 . . 113.6(3)
N1 C1 C2 . . 122.8(3)
N1 C1 H1 . . 118.6
C2 C1 H1 . . 118.6
C3 C2 C1 . . 118.6(3)
C3 C2 H2 . . 120.7
C1 C2 H2 . . 120.7
C2 C3 C4 . . 119.2(3)
C2 C3 H3 . . 120.4
C4 C3 H3 . . 120.4
C3 C4 C5 . . 119.6(3)
C3 C4 H4 . . 120.2
C5 C4 H4 . . 120.2
N1 C5 C4 . . 121.6(3)
N1 C5 C6 . . 115.2(3)
C4 C5 C6 . . 123.1(3)
N2 C6 C7 . . 120.2(3)
N2 C6 C5 . . 114.2(3)
C7 C6 C5 . . 125.6(3)
C8 C7 C6 . . 119.3(3)
C8 C7 H7 . . 120.4
C6 C7 H7 . . 120.4
C9 C8 C7 . . 120.5(3)
C9 C8 H8 . . 119.7
C7 C8 H8 . . 119.7
C8 C9 C10 . . 117.4(3)
C8 C9 H9 . . 121.3
C10 C9 H9 . . 121.3
N2 C10 C9 . . 122.4(3)
N2 C10 C11 . . 112.4(3)
C9 C10 C11 . . 125.1(3)
N3 C11 C10 . . 120.4(3)
N3 C11 S1 . . 115.4(2)
C10 C11 S1 . . 123.9(2)
C13 C12 S1 . . 111.3(2)
C13 C12 H12 . . 124.3
S1 C12 H12 . . 124.3
C12 C13 N3 . . 113.6(3)
C12 C13 C14 . . 123.5(3)
N3 C13 C14 . . 122.8(3)
C15 C14 C19 . . 119.7(3)
C15 C14 C13 . . 120.9(3)
C19 C14 C13 . . 119.2(3)
C16 C15 C14 . . 119.5(3)
C16 C15 H15 . . 120.3
C14 C15 H15 . . 120.3
C17 C16 C15 . . 120.6(3)
C17 C16 H16 . . 119.7
C15 C16 H16 . . 119.7
C16 C17 C18 . . 120.7(3)
C16 C17 H17 . . 119.6
C18 C17 H17 . . 119.6
C17 C18 C19 . . 118.7(3)
C17 C18 C20 . . 119.5(3)
C19 C18 C20 . . 121.8(3)
C18 C19 C14 . . 120.8(3)
C18 C19 H19 . . 119.6
C14 C19 H19 . . 119.6
C21 C20 C25 . . 118.7(3)
C21 C20 C18 . . 118.9(3)
C25 C20 C18 . . 122.4(3)
C22 C21 C20 . . 121.7(3)
C22 C21 H21 . . 119.2
C20 C21 H21 . . 119.2
C23 C22 C21 . . 118.6(3)
C23 C22 C26 . . 120.4(3)
C21 C22 C26 . . 121.1(3)
C22 C23 C24 . . 121.9(3)
C22 C23 H23 . . 119.1
C24 C23 H23 . . 119.1
C25 C24 C23 . . 118.2(3)
C25 C24 C28 . . 123.4(3)
C23 C24 C28 . . 118.3(3)
O1 C25 C24 . . 119.2(3)
O1 C25 C20 . . 119.8(3)
C24 C25 C20 . . 120.9(3)
C22 C26 H26A . . 109.5
C22 C26 H26B . . 109.5
H26A C26 H26B . . 109.5
C22 C26 H26C . . 109.5
H26A C26 H26C . . 109.5
H26B C26 H26C . . 109.5
O1 C27 H27A . . 109.5
O1 C27 H27B . . 109.5
H27A C27 H27B . . 109.5
O1 C27 H27C . . 109.5
H27A C27 H27C . . 109.5
H27B C27 H27C . . 109.5
C29 C28 C46 . 2_566 118.2(3)
C29 C28 C24 . . 119.2(3)
C46 C28 C24 2_566 . 122.6(3)
C45 C29 C28 2_566 . 121.3(3)
C45 C29 H29 2_566 . 119.4
C28 C29 H29 . . 119.4
N4 C30 C31 . . 122.9(3)
N4 C30 H30 . . 118.6
C31 C30 H30 . . 118.6
C32 C31 C30 . . 118.5(4)
C32 C31 H31 . . 120.7
C30 C31 H31 . . 120.7
C31 C32 C33 . . 119.7(4)
C31 C32 H32 . . 120.2
C33 C32 H32 . . 120.2
C34 C33 C32 . . 118.3(4)
C34 C33 H33 . . 120.8
C32 C33 H33 . . 120.8
N4 C34 C33 . . 122.3(3)
N4 C34 C35 . . 114.9(3)
C33 C34 C35 . . 122.7(3)
N5 C35 C36 . . 120.6(3)
N5 C35 C34 . . 113.3(3)
C36 C35 C34 . . 126.0(3)
C35 C36 C37 . . 118.7(3)
C35 C36 H36 . . 120.7
C37 C36 H36 . . 120.7
C38 C37 C36 . . 120.5(3)
C38 C37 H37 . . 119.7
C36 C37 H37 . . 119.7
C37 C38 C39 . . 117.7(3)
C37 C38 H38 . . 121.1
C39 C38 H38 . . 121.1
N5 C39 C38 . . 121.6(3)
N5 C39 C40 . . 111.7(3)
C38 C39 C40 . . 126.6(3)
N6 C40 C39 . . 119.7(3)
N6 C40 S2 . . 114.6(2)
C39 C40 S2 . . 125.6(2)
C42 C41 S2 . . 111.2(3)
C42 C41 H41 . . 124.4
S2 C41 H41 . . 124.4
C41 C42 N6 . . 113.6(3)
C41 C42 C43 . . 125.5(3)
N6 C42 C43 . . 120.9(3)
C44 C43 C46 . . 120.0(3)
C44 C43 C42 . . 120.2(3)
C46 C43 C42 . . 119.8(3)
C45 C44 C43 . . 120.0(3)
C45 C44 H44 . . 120.0
C43 C44 H44 . . 120.0
C44 C45 C29 . 2_566 120.2(3)
C44 C45 H45 . . 119.9
C29 C45 H45 2_566 . 119.9
C43 C46 C28 . 2_566 120.4(3)
C43 C46 H46 . . 119.8
C28 C46 H46 2_566 . 119.8
Cl1 C47 Cl2 . . 110.8(2)
Cl1 C47 Cl3 . . 111.8(2)
Cl2 C47 Cl3 . . 109.6(2)
Cl1 C47 H47 . . 108.2
Cl2 C47 H47 . . 108.2
Cl3 C47 H47 . . 108.2
Cl6 C48 Cl4 . . 110.2(3)
Cl6 C48 Cl5 . . 109.8(3)
Cl4 C48 Cl5 . . 109.9(3)
Cl6 C48 H48 . . 109.0
Cl4 C48 H48 . . 109.0
Cl5 C48 H48 . . 109.0

loop_
_geom_bond_atom_site_label_1
_geom_bond_atom_site_label_2
_geom_bond_site_symmetry_2
_geom_bond_distance
Co1 N2 . 2.059(3)
Co1 N5 . 2.069(3)
Co1 N6 . 2.153(3)
Co1 N4 . 2.157(3)
Co1 N1 . 2.191(3)
Co1 N3 . 2.213(2)
B1 F2 . 1.381(5)
B1 F3 . 1.384(5)
B1 F1 . 1.390(5)
B1 F4 . 1.393(5)
B2 F8 . 1.383(5)
B2 F6 . 1.383(5)
B2 F7 . 1.392(5)
B2 F5 . 1.398(5)
S1 C11 . 1.704(3)
S1 C12 . 1.705(3)
S2 C40 . 1.695(3)
S2 C41 . 1.715(4)
Cl1 C47 . 1.743(4)
Cl2 C47 . 1.757(5)
Cl3 C47 . 1.764(4)
Cl4 C48 . 1.750(6)
Cl5 C48 . 1.756(5)
Cl6 C48 . 1.743(5)
N1 C1 . 1.337(4)
N1 C5 . 1.354(4)
N2 C10 . 1.341(4)
N2 C6 . 1.344(4)
N3 C11 . 1.321(4)
N3 C13 . 1.378(4)
N4 C30 . 1.339(4)
N4 C34 . 1.344(4)
N5 C39 . 1.339(4)
N5 C35 . 1.342(4)
N6 C40 . 1.327(4)
N6 C42 . 1.374(4)
O1 C25 . 1.384(4)
O1 C27 . 1.419(5)
C1 C2 . 1.397(5)
C1 H1 . 0.95
C2 C3 . 1.371(6)
C2 H2 . 0.95
C3 C4 . 1.378(5)
C3 H3 . 0.95
C4 C5 . 1.388(4)
C4 H4 . 0.95
C5 C6 . 1.478(5)
C6 C7 . 1.391(5)
C7 C8 . 1.381(6)
C7 H7 . 0.95
C8 C9 . 1.376(5)
C8 H8 . 0.95
C9 C10 . 1.387(5)
C9 H9 . 0.95
C10 C11 . 1.455(4)
C12 C13 . 1.371(4)
C12 H12 . 0.95
C13 C14 . 1.468(4)
C14 C15 . 1.394(4)
C14 C19 . 1.397(4)
C15 C16 . 1.388(5)
C15 H15 . 0.95
C16 C17 . 1.383(5)
C16 H16 . 0.95
C17 C18 . 1.393(4)
C17 H17 . 0.95
C18 C19 . 1.394(4)
C18 C20 . 1.494(4)
C19 H19 . 0.95
C20 C21 . 1.395(4)
C20 C25 . 1.407(4)
C21 C22 . 1.392(5)
C21 H21 . 0.95
C22 C23 . 1.390(4)
C22 C26 . 1.508(5)
C23 C24 . 1.403(4)
C23 H23 . 0.95
C24 C25 . 1.402(4)
C24 C28 . 1.486(4)
C26 H26A . 0.98
C26 H26B . 0.98
C26 H26C . 0.98
C27 H27A . 0.98
C27 H27B . 0.98
C27 H27C . 0.98
C28 C29 . 1.400(4)
C28 C46 2_566 1.407(4)
C29 C45 2_566 1.389(4)
C29 H29 . 0.95
C30 C31 . 1.381(6)
C30 H30 . 0.95
C31 C32 . 1.372(6)
C31 H31 . 0.95
C32 C33 . 1.390(5)
C32 H32 . 0.95
C33 C34 . 1.386(5)
C33 H33 . 0.95
C34 C35 . 1.484(5)
C35 C36 . 1.386(4)
C36 C37 . 1.393(5)
C36 H36 . 0.95
C37 C38 . 1.376(5)
C37 H37 . 0.95
C38 C39 . 1.395(4)
C38 H38 . 0.95
C39 C40 . 1.462(5)
C41 C42 . 1.355(5)
C41 H41 . 0.95
C42 C43 . 1.476(4)
C43 C44 . 1.396(4)
C43 C46 . 1.401(4)
C44 C45 . 1.381(5)
C44 H44 . 0.95
C45 C29 2_566 1.389(4)
C45 H45 . 0.95
C46 C28 2_566 1.407(4)
C46 H46 . 0.95
C47 H47 . 1.0
C48 H48 . 1.0
